data_2014010
loop_
_publ_author_name
'Wardell, Solange M. S. V.'
'Rangel e Silva, Marcus V. D.'
'Prado, Patricia F.'
'Low, John N.'
'Glidewell, Christopher'

_publ_section_title
;
 <i>N</i>,<i>N</i>'-Propylenedioxybis(2,4,6-trimethylbenzenesulfonamide):
 molecules of unexpected conformation form a molecular ladder built
 from two independent N---H&#x00B7;&#x00B7;&#x00B7;O=S hydrogen bonds
;
_journal_issue 5
_journal_name_full 'Acta Crystallographica Section C'
_journal_page_first o325
_journal_page_last o327
_journal_paper_doi 10.1107/S0108270104006109
_journal_volume 60
_journal_year 2004
_chemical_formula_iupac 'C21 H30 N2 O6 S2'
_chemical_formula_moiety 'C21 H30 N2 O6 S2'
_chemical_formula_sum 'C21 H30 N2 O6 S2'
_chemical_formula_weight 470.59
_chemical_melting_point 434
_chemical_name_systematic
;
1,3-Bis[(2,4,6-trimethylbenzenesulfonyl)aminooxy]propane
;
_space_group_IT_number 2
_symmetry_cell_setting triclinic
_symmetry_space_group_name_Hall '-P 1'
_symmetry_space_group_name_H-M 'P -1'
_atom_sites_solution_hydrogens geom
_atom_sites_solution_primary direct
_atom_sites_solution_secondary difmap
_cell_angle_alpha 98.1210(10)
_cell_angle_beta 97.9630(10)
_cell_angle_gamma 99.0330(10)
_cell_formula_units_Z 2
_cell_length_a 5.16890(10)
_cell_length_b 14.3184(3)
_cell_length_c 16.1506(4)
_cell_measurement_reflns_used 5176
_cell_measurement_temperature 120(2)
_cell_measurement_theta_max 27.49
_cell_measurement_theta_min 3.39
_cell_volume 1152.75(4)
_computing_cell_refinement 'DENZO--SMN (Otwinowski & Minor, 1997)'
_computing_data_collection 'KappaCCD Server Software (Nonius, 1997)'
_computing_data_reduction DENZO--SMN
_computing_molecular_graphics 'PLATON (Spek, 2003)'
_computing_publication_material 'SHELXL97 and PRPKAPPA (Ferguson, 1999)'
_computing_structure_refinement SHELXL97
_computing_structure_solution 'SHELXS97 (Sheldrick, 1997)'
_diffrn_ambient_temperature 120(2)
_diffrn_measured_fraction_theta_full 0.997
_diffrn_measured_fraction_theta_max 0.980
_diffrn_measurement_device_type 'Nonius KappaCCD'
_diffrn_measurement_method '\f scans, and \w scans with \k offsets'
_diffrn_radiation_monochromator graphite
_diffrn_radiation_source 'frotating anode'
_diffrn_radiation_type 'Mo K\a'
_diffrn_radiation_wavelength 0.71073
_diffrn_reflns_av_R_equivalents 0.0475
_diffrn_reflns_av_sigmaI/netI 0.0455
_diffrn_reflns_limit_h_max 6
_diffrn_reflns_limit_h_min -6
_diffrn_reflns_limit_k_max 18
_diffrn_reflns_limit_k_min -18
_diffrn_reflns_limit_l_max 20
_diffrn_reflns_limit_l_min -20
_diffrn_reflns_number 17653
_diffrn_reflns_theta_full 26.50
_diffrn_reflns_theta_max 27.49
_diffrn_reflns_theta_min 3.39
_diffrn_standards_decay_% negligible
_exptl_absorpt_coefficient_mu 0.270
_exptl_absorpt_correction_T_max 0.989
_exptl_absorpt_correction_T_min 0.954
_exptl_absorpt_correction_type multi-scan
_exptl_absorpt_process_details '(DENZO--SMN; Otwinowski & Minor, 1997)'
_exptl_crystal_colour colourless
_exptl_crystal_density_diffrn 1.356
_exptl_crystal_density_method 'not measured'
_exptl_crystal_description plate
_exptl_crystal_F_000 500
_exptl_crystal_size_max 0.20
_exptl_crystal_size_mid 0.10
_exptl_crystal_size_min 0.04
_refine_diff_density_max 0.26
_refine_diff_density_min -0.48
_refine_ls_extinction_method none
_refine_ls_goodness_of_fit_ref 1.023
_refine_ls_hydrogen_treatment constr
_refine_ls_matrix_type full
_refine_ls_number_parameters 286
_refine_ls_number_reflns 5176
_refine_ls_number_restraints 0
_refine_ls_restrained_S_all 1.023
_refine_ls_R_factor_all 0.0543
_refine_ls_R_factor_gt 0.0401
_refine_ls_shift/su_max 0.001
_refine_ls_shift/su_mean 0.000
_refine_ls_structure_factor_coef Fsqd
_refine_ls_weighting_details 'w=1/[\s^2^(Fo^2^)+(0.0519P)^2^+0.3916P] where P=(Fo^2^+2Fc^2^)/3'
_refine_ls_weighting_scheme calc
_refine_ls_wR_factor_gt 0.1001
_refine_ls_wR_factor_ref 0.1078
_reflns_number_gt 4173
_reflns_number_total 5176
_reflns_threshold_expression I>2\s(I)
_cod_data_source_file gg1212.cif
_cod_data_source_block I
_cod_depositor_comments
;
The following automatic conversions were performed:

'_exptl_absorpt_correction_type' value 'Multi-scan' changed to
'multi-scan' according to
/home/saulius/struct/CIF-dictionaries/cif_core.dic dictionary named
'cif_core.dic' version 2.4.1 from 2010-06-29.

Automatic conversion script
Id: cif_fix_values 1715 2011-07-08 13:25:40Z adriana 
;
_cod_database_code 2014010
_cod_database_fobs_code 2014010

loop_
_symmetry_equiv_pos_as_xyz
'x, y, z'
'-x, -y, -z'

loop_
_atom_site_label
_atom_site_fract_x
_atom_site_fract_y
_atom_site_fract_z
_atom_site_U_iso_or_equiv
_atom_site_adp_type
_atom_site_calc_flag
_atom_site_refinement_flags
_atom_site_occupancy
_atom_site_disorder_assembly
_atom_site_disorder_group
_atom_site_type_symbol
S1 0.85265(7) 0.33140(3) 0.37549(3) 0.02281(12) Uani d . 1 . . S
S2 -0.02530(8) -0.19875(3) 0.03182(3) 0.02635(12) Uani d . 1 . . S
O1 0.5459(2) 0.19945(8) 0.27042(7) 0.0224(2) Uani d . 1 . . O
O2 0.2761(2) -0.08003(8) 0.14769(7) 0.0269(3) Uani d . 1 . . O
O11 1.0708(2) 0.30210(9) 0.33938(8) 0.0292(3) Uani d . 1 . . O
O12 0.8622(2) 0.43108(8) 0.40360(8) 0.0324(3) Uani d . 1 . . O
O21 -0.2415(2) -0.15825(11) 0.05907(9) 0.0392(3) Uani d . 1 . . O
O22 -0.0360(2) -0.22995(10) -0.05667(7) 0.0360(3) Uani d . 1 . . O
N1 0.5919(3) 0.30065(9) 0.29826(8) 0.0225(3) Uani d . 1 . . N
N2 0.2397(3) -0.11135(10) 0.05820(8) 0.0247(3) Uani d . 1 . . N
C1 0.5935(3) 0.18220(13) 0.18398(10) 0.0282(4) Uani d . 1 . . C
C2 0.5625(3) 0.07488(12) 0.15877(11) 0.0270(4) Uani d . 1 . . C
C3 0.2883(3) 0.02237(12) 0.16410(11) 0.0270(4) Uani d . 1 . . C
C11 0.7853(3) 0.26306(11) 0.45642(10) 0.0212(3) Uani d . 1 . . C
C12 0.8647(3) 0.17290(12) 0.45564(10) 0.0240(3) Uani d . 1 . . C
C13 0.7896(3) 0.11977(13) 0.51748(11) 0.0287(4) Uani d . 1 . . C
C14 0.6440(4) 0.15177(13) 0.57808(10) 0.0296(4) Uani d . 1 . . C
C15 0.5731(4) 0.24092(12) 0.57715(10) 0.0286(4) Uani d . 1 . . C
C16 0.6368(3) 0.29795(11) 0.51732(10) 0.0238(3) Uani d . 1 . . C
C17 1.0236(4) 0.12821(13) 0.39445(11) 0.0299(4) Uani d . 1 . . C
C18 0.5638(5) 0.09204(15) 0.64319(12) 0.0419(5) Uani d . 1 . . C
C19 0.5406(4) 0.39231(12) 0.52293(11) 0.0310(4) Uani d . 1 . . C
C21 0.0403(3) -0.29131(12) 0.08973(10) 0.0249(3) Uani d . 1 . . C
C22 0.1885(4) -0.35811(12) 0.05656(11) 0.0321(4) Uani d . 1 . . C
C23 0.2503(5) -0.42710(14) 0.10469(13) 0.0443(5) Uani d . 1 . . C
C24 0.1755(5) -0.43231(14) 0.18327(12) 0.0419(5) Uani d . 1 . . C
C25 0.0322(4) -0.36523(14) 0.21412(11) 0.0373(4) Uani d . 1 . . C
C26 -0.0385(3) -0.29359(13) 0.16987(11) 0.0300(4) Uani d . 1 . . C
C27 0.2894(5) -0.36079(15) -0.02729(13) 0.0464(5) Uani d . 1 . . C
C28 0.2533(7) -0.50753(18) 0.23351(16) 0.0668(8) Uani d . 1 . . C
C29 -0.1947(4) -0.22545(17) 0.21237(13) 0.0433(5) Uani d . 1 . . C
H1 0.4406 0.3153 0.3193 0.027 Uiso d R 1 . . H
H2 0.3877 -0.1375 0.0464 0.030 Uiso d R 1 . . H
H1A 0.7748 0.2139 0.1800 0.034 Uiso calc R 1 . . H
H1B 0.4640 0.2077 0.1462 0.034 Uiso calc R 1 . . H
H2A 0.6967 0.0511 0.1963 0.032 Uiso calc R 1 . . H
H2B 0.5970 0.0603 0.1000 0.032 Uiso calc R 1 . . H
H3A 0.2456 0.0414 0.2213 0.032 Uiso calc R 1 . . H
H3B 0.1547 0.0406 0.1222 0.032 Uiso calc R 1 . . H
H13 0.8408 0.0589 0.5180 0.034 Uiso calc R 1 . . H
H15 0.4767 0.2642 0.6192 0.034 Uiso calc R 1 . . H
H17A 1.2078 0.1625 0.4071 0.045 Uiso calc R 1 . . H
H17B 0.9468 0.1322 0.3364 0.045 Uiso calc R 1 . . H
H17C 1.0196 0.0608 0.4001 0.045 Uiso calc R 1 . . H
H18A 0.6564 0.1237 0.6997 0.063 Uiso calc R 1 . . H
H18B 0.6113 0.0286 0.6303 0.063 Uiso calc R 1 . . H
H18C 0.3716 0.0851 0.6419 0.063 Uiso calc R 1 . . H
H19A 0.4166 0.3948 0.5636 0.047 Uiso calc R 1 . . H
H19B 0.4502 0.3986 0.4670 0.047 Uiso calc R 1 . . H
H19C 0.6924 0.4450 0.5418 0.047 Uiso calc R 1 . . H
H23 0.3486 -0.4729 0.0827 0.053 Uiso calc R 1 . . H
H25 -0.0207 -0.3680 0.2679 0.045 Uiso calc R 1 . . H
H27A 0.4079 -0.4077 -0.0318 0.070 Uiso calc R 1 . . H
H27B 0.3868 -0.2972 -0.0303 0.070 Uiso calc R 1 . . H
H27C 0.1387 -0.3792 -0.0739 0.070 Uiso calc R 1 . . H
H28A 0.4399 -0.4884 0.2603 0.100 Uiso calc R 1 . . H
H28B 0.2293 -0.5691 0.1955 0.100 Uiso calc R 1 . . H
H28C 0.1414 -0.5139 0.2774 0.100 Uiso calc R 1 . . H
H29A -0.3794 -0.2396 0.1833 0.065 Uiso calc R 1 . . H
H29B -0.1164 -0.1593 0.2095 0.065 Uiso calc R 1 . . H
H29C -0.1898 -0.2333 0.2718 0.065 Uiso calc R 1 . . H

loop_
_atom_site_aniso_label
_atom_site_aniso_U_11
_atom_site_aniso_U_22
_atom_site_aniso_U_33
_atom_site_aniso_U_12
_atom_site_aniso_U_13
_atom_site_aniso_U_23
S1 0.0165(2) 0.0245(2) 0.0277(2) 0.00084(15) 0.00399(16) 0.00824(16)
S2 0.0164(2) 0.0394(3) 0.0247(2) 0.00694(16) 0.00293(16) 0.00866(17)
O1 0.0223(6) 0.0233(6) 0.0225(5) 0.0024(4) 0.0057(4) 0.0071(4)
O2 0.0317(6) 0.0275(6) 0.0232(6) 0.0057(5) 0.0061(5) 0.0071(5)
O11 0.0163(6) 0.0384(7) 0.0363(7) 0.0043(5) 0.0084(5) 0.0140(5)
O12 0.0338(7) 0.0221(6) 0.0398(7) -0.0018(5) 0.0064(6) 0.0069(5)
O21 0.0194(6) 0.0598(9) 0.0445(8) 0.0175(6) 0.0086(6) 0.0140(7)
O22 0.0296(7) 0.0542(8) 0.0236(6) 0.0075(6) 0.0001(5) 0.0083(6)
N1 0.0175(6) 0.0231(7) 0.0282(7) 0.0048(5) 0.0032(5) 0.0079(5)
N2 0.0226(7) 0.0312(8) 0.0232(7) 0.0082(6) 0.0062(6) 0.0080(6)
C1 0.0280(9) 0.0358(10) 0.0204(8) -0.0007(7) 0.0061(7) 0.0082(7)
C2 0.0217(8) 0.0345(9) 0.0256(8) 0.0043(7) 0.0074(7) 0.0056(7)
C3 0.0254(9) 0.0267(9) 0.0309(9) 0.0058(7) 0.0089(7) 0.0066(7)
C11 0.0169(7) 0.0231(8) 0.0220(7) 0.0006(6) -0.0001(6) 0.0047(6)
C12 0.0201(8) 0.0289(9) 0.0234(8) 0.0055(6) 0.0010(6) 0.0069(7)
C13 0.0336(9) 0.0286(9) 0.0264(8) 0.0107(7) 0.0038(7) 0.0086(7)
C14 0.0360(10) 0.0311(9) 0.0213(8) 0.0041(7) 0.0043(7) 0.0058(7)
C15 0.0339(9) 0.0293(9) 0.0222(8) 0.0036(7) 0.0086(7) 0.0011(7)
C16 0.0210(8) 0.0231(8) 0.0245(8) 0.0017(6) 0.0005(6) 0.0002(6)
C17 0.0284(9) 0.0339(10) 0.0324(9) 0.0134(7) 0.0079(7) 0.0110(7)
C18 0.0621(14) 0.0389(11) 0.0285(9) 0.0089(9) 0.0148(9) 0.0117(8)
C19 0.0336(10) 0.0263(9) 0.0329(9) 0.0064(7) 0.0080(8) 0.0008(7)
C21 0.0201(8) 0.0289(9) 0.0237(8) -0.0014(6) 0.0029(6) 0.0051(7)
C22 0.0427(11) 0.0248(9) 0.0295(9) 0.0035(7) 0.0112(8) 0.0044(7)
C23 0.0697(15) 0.0264(10) 0.0416(11) 0.0142(9) 0.0174(10) 0.0080(8)
C24 0.0606(13) 0.0281(10) 0.0342(10) -0.0016(9) 0.0044(9) 0.0104(8)
C25 0.0429(11) 0.0418(11) 0.0233(8) -0.0081(8) 0.0068(8) 0.0083(8)
C26 0.0236(9) 0.0385(10) 0.0259(8) -0.0033(7) 0.0074(7) 0.0048(7)
C27 0.0748(15) 0.0362(11) 0.0399(11) 0.0238(10) 0.0303(11) 0.0100(9)
C28 0.112(2) 0.0425(14) 0.0492(14) 0.0148(14) 0.0094(14) 0.0236(11)
C29 0.0369(11) 0.0634(14) 0.0341(10) 0.0101(9) 0.0190(9) 0.0096(9)

loop_
_atom_type_symbol
_atom_type_description
_atom_type_scat_dispersion_real
_atom_type_scat_dispersion_imag
_atom_type_scat_source
C C 0.0033 0.0016 'International Tables Vol C Tables 4.2.6.8 and 6.1.1.4'
H H 0.0000 0.0000 'International Tables Vol C Tables 4.2.6.8 and 6.1.1.4'
N N 0.0061 0.0033 'International Tables Vol C Tables 4.2.6.8 and 6.1.1.4'
O O 0.0106 0.0060 'International Tables Vol C Tables 4.2.6.8 and 6.1.1.4'
S S 0.1246 0.1234 'International Tables Vol C Tables 4.2.6.8 and 6.1.1.4'

loop_
_geom_angle_atom_site_label_1
_geom_angle_atom_site_label_2
_geom_angle_atom_site_label_3
_geom_angle
_geom_angle_publ_flag
O12 S1 O11 118.68(7) no
O12 S1 N1 104.25(7) no
O11 S1 N1 105.68(7) no
O12 S1 C11 111.31(8) no
O11 S1 C11 109.01(7) no
N1 S1 C11 107.09(7) no
O22 S2 O21 118.47(8) no
O22 S2 N2 104.20(7) no
O21 S2 N2 105.91(8) no
O22 S2 C21 110.46(8) no
O21 S2 C21 110.03(8) no
N2 S2 C21 106.92(7) no
N1 O1 C1 108.14(11) no
N2 O2 C3 108.95(11) no
O1 N1 S1 109.42(9) no
O1 N1 H1 107.3 no
S1 N1 H1 109.3 no
O2 N2 S2 107.96(9) no
O2 N2 H2 107.5 no
S2 N2 H2 107.8 no
O1 C1 C2 106.71(13) no
O1 C1 H1A 110.4 no
C2 C1 H1A 110.4 no
O1 C1 H1B 110.4 no
C2 C1 H1B 110.4 no
H1A C1 H1B 108.6 no
C1 C2 C3 112.71(14) no
C1 C2 H2A 109.0 no
C3 C2 H2A 109.0 no
C1 C2 H2B 109.0 no
C3 C2 H2B 109.0 no
H2A C2 H2B 107.8 no
O2 C3 C2 110.72(13) no
O2 C3 H3A 109.5 no
C2 C3 H3A 109.5 no
O2 C3 H3B 109.5 no
C2 C3 H3B 109.5 no
H3A C3 H3B 108.1 no
C16 C11 C12 121.29(14) no
C16 C11 S1 118.59(12) no
C12 C11 S1 119.99(12) no
C13 C12 C11 117.20(15) no
C13 C12 C17 116.56(15) no
C11 C12 C17 126.25(15) no
C14 C13 C12 123.03(16) no
C14 C13 H13 118.5 no
C12 C13 H13 118.5 no
C15 C14 C13 117.85(16) no
C15 C14 C18 120.55(16) no
C13 C14 C18 121.59(17) no
C14 C15 C16 122.87(16) no
C14 C15 H15 118.6 no
C16 C15 H15 118.6 no
C15 C16 C11 117.74(15) no
C15 C16 C19 116.94(15) no
C11 C16 C19 125.32(15) no
C12 C17 H17A 109.5 no
C12 C17 H17B 109.5 no
H17A C17 H17B 109.5 no
C12 C17 H17C 109.5 no
H17A C17 H17C 109.5 no
H17B C17 H17C 109.5 no
C14 C18 H18A 109.5 no
C14 C18 H18B 109.5 no
H18A C18 H18B 109.5 no
C14 C18 H18C 109.5 no
H18A C18 H18C 109.5 no
H18B C18 H18C 109.5 no
C16 C19 H19A 109.5 no
C16 C19 H19B 109.5 no
H19A C19 H19B 109.5 no
C16 C19 H19C 109.5 no
H19A C19 H19C 109.5 no
H19B C19 H19C 109.5 no
C22 C21 C26 121.03(16) no
C22 C21 S2 118.36(12) no
C26 C21 S2 120.46(14) no
C23 C22 C21 117.73(16) no
C23 C22 C27 116.74(17) no
C21 C22 C27 125.53(16) no
C24 C23 C22 123.11(19) no
C24 C23 H23 118.4 no
C22 C23 H23 118.4 no
C25 C24 C23 117.59(18) no
C25 C24 C28 121.6(2) no
C23 C24 C28 120.8(2) no
C24 C25 C26 123.00(17) no
C24 C25 H25 118.5 no
C26 C25 H25 118.5 no
C25 C26 C21 117.53(17) no
C25 C26 C29 116.59(16) no
C21 C26 C29 125.88(17) no
C22 C27 H27A 109.5 no
C22 C27 H27B 109.5 no
H27A C27 H27B 109.5 no
C22 C27 H27C 109.5 no
H27A C27 H27C 109.5 no
H27B C27 H27C 109.5 no
C24 C28 H28A 109.5 no
C24 C28 H28B 109.5 no
H28A C28 H28B 109.5 no
C24 C28 H28C 109.5 no
H28A C28 H28C 109.5 no
H28B C28 H28C 109.5 no
C26 C29 H29A 109.5 no
C26 C29 H29B 109.5 no
H29A C29 H29B 109.5 no
C26 C29 H29C 109.5 no
H29A C29 H29C 109.5 no
H29B C29 H29C 109.5 no

loop_
_geom_bond_atom_site_label_1
_geom_bond_atom_site_label_2
_geom_bond_site_symmetry_2
_geom_bond_distance
_geom_bond_publ_flag
S1 O11 . 1.4312(12) y
S1 O12 . 1.4263(13) y
S1 N1 . 1.6608(14) y
S1 C11 . 1.7799(16) y
O1 N1 . 1.4270(17) y
O1 C1 . 1.4448(19) y
C11 C12 . 1.414(2) y
C11 C16 . 1.413(2) y
C12 C13 . 1.399(2) y
C13 C14 . 1.386(2) y
C14 C15 . 1.384(3) y
C15 C16 . 1.391(2) y
S2 O21 . 1.4307(13) y
S2 O22 . 1.4266(13) y
S2 N2 . 1.6653(14) y
S2 C21 . 1.7747(17) y
O2 N2 . 1.4284(17) y
O2 C3 . 1.442(2) y
C21 C22 . 1.410(2) y
C21 C26 . 1.413(2) y
C22 C23 . 1.389(3) y
C23 C24 . 1.385(3) y
C24 C25 . 1.382(3) y
C25 C26 . 1.396(3) y
N1 H1 . 0.9362 no
N2 H2 . 0.9337 no
C1 C2 . 1.510(2) no
C1 H1A . 0.99 no
C1 H1B . 0.99 no
C2 C3 . 1.516(2) no
C2 H2A . 0.99 no
C2 H2B . 0.99 no
C3 H3A . 0.99 no
C3 H3B . 0.99 no
C12 C17 . 1.507(2) no
C13 H13 . 0.95 no
C14 C18 . 1.508(2) no
C15 H15 . 0.95 no
C16 C19 . 1.506(2) no
C17 H17A . 0.98 no
C17 H17B . 0.98 no
C17 H17C . 0.98 no
C18 H18A . 0.98 no
C18 H18B . 0.98 no
C18 H18C . 0.98 no
C19 H19A . 0.98 no
C19 H19B . 0.98 no
C19 H19C . 0.98 no
C22 C27 . 1.515(3) no
C23 H23 . 0.95 no
C24 C28 . 1.508(3) no
C25 H25 . 0.95 no
C26 C29 . 1.512(3) no
C27 H27A . 0.98 no
C27 H27B . 0.98 no
C27 H27C . 0.98 no
C28 H28A . 0.98 no
C28 H28B . 0.98 no
C28 H28C . 0.98 no
C29 H29A . 0.98 no
C29 H29B . 0.98 no
C29 H29C . 0.98 no

loop_
_geom_hbond_atom_site_label_D
_geom_hbond_atom_site_label_H
_geom_hbond_atom_site_label_A
_geom_hbond_site_symmetry_A
_geom_hbond_distance_DH
_geom_hbond_distance_HA
_geom_hbond_distance_DA
_geom_hbond_angle_DHA
_geom_hbond_publ_flag
N1 H1 O11 1_455 0.94 1.97 2.865(2) 160 y
N2 H2 O21 1_655 0.93 1.97 2.864(2) 159 y
C1 H1A O22 2_655 0.99 2.57 3.337(2) 134 no
C1 H1B O22 2_555 0.99 2.56 3.518(2) 163 no

loop_
_geom_torsion_atom_site_label_1
_geom_torsion_atom_site_label_2
_geom_torsion_atom_site_label_3
_geom_torsion_atom_site_label_4
_geom_torsion
_geom_torsion_publ_flag
C12 C11 S1 N1 90.86(13) y
C11 S1 N1 O1 -56.25(11) y
S1 N1 O1 C1 -114.34(11) y
N1 O1 C1 C2 176.00(12) y
O1 C1 C2 C3 59.76(18) y
C22 C21 S2 N2 -83.82(14) y
C21 S2 N2 O2 -59.15(11) y
S2 N2 O2 C3 -126.22(11) y
N2 O2 C3 C2 -80.35(16) y
O2 C3 C2 C1 -174.31(13) y
O12 S1 N1 O1 -174.30(9) no
O11 S1 N1 O1 59.86(10) no
O22 S2 N2 O2 -176.15(9) no
O21 S2 N2 O2 58.17(11) no
O12 S1 C11 C16 28.30(15) no
O11 S1 C11 C16 161.08(12) no
N1 S1 C11 C16 -85.04(13) no
O12 S1 C11 C12 -155.80(12) no
O11 S1 C11 C12 -23.03(15) no
C16 C11 C12 C13 0.2(2) no
S1 C11 C12 C13 -175.63(12) no
C16 C11 C12 C17 -179.76(15) no
S1 C11 C12 C17 4.5(2) no
C11 C12 C13 C14 -0.1(2) no
C17 C12 C13 C14 179.80(16) no
C12 C13 C14 C15 -0.6(3) no
C12 C13 C14 C18 179.27(17) no
C13 C14 C15 C16 1.4(3) no
C18 C14 C15 C16 -178.50(17) no
C14 C15 C16 C11 -1.4(3) no
C14 C15 C16 C19 178.56(16) no
C12 C11 C16 C15 0.6(2) no
S1 C11 C16 C15 176.39(12) no
C12 C11 C16 C19 -179.36(15) no
S1 C11 C16 C19 -3.5(2) no
O22 S2 C21 C22 28.96(16) no
O21 S2 C21 C22 161.60(13) no
O22 S2 C21 C26 -155.40(13) no
O21 S2 C21 C26 -22.75(16) no
N2 S2 C21 C26 91.82(14) no
C26 C21 C22 C23 1.1(3) no
S2 C21 C22 C23 176.68(15) no
C26 C21 C22 C27 -178.34(18) no
S2 C21 C22 C27 -2.7(3) no
C21 C22 C23 C24 -0.6(3) no
C27 C22 C23 C24 178.8(2) no
C22 C23 C24 C25 0.1(3) no
C22 C23 C24 C28 -178.7(2) no
C23 C24 C25 C26 -0.1(3) no
C28 C24 C25 C26 178.7(2) no
C24 C25 C26 C21 0.5(3) no
C24 C25 C26 C29 -179.80(18) no
C22 C21 C26 C25 -1.0(2) no
S2 C21 C26 C25 -176.53(13) no
C22 C21 C26 C29 179.33(17) no
S2 C21 C26 C29 3.8(2) no

loop_
_cod_related_entry_id
_cod_related_entry_database
_cod_related_entry_code
1 ChemSpider 21134249
